data_1543658
loop_
_publ_author_name
'Rodriguez-Santiago, Alan J'
'Acosta, Carlos'
'Raptis, Raphael G.'

_publ_section_title
;
 Di-\m-bromido-bis[bromido(4,4'-dihydroxy-2,2'-bipyridine-\k^2^<i>N</i>,<i>N</i>')copper(II)]
;
_journal_issue 7
_journal_name_full IUCrData
_journal_page_first x161029
_journal_paper_doi 10.1107/S2414314616010294
_journal_volume 1
_journal_year 2016
_chemical_formula_iupac '[Cu2 Br4 (C10 H8 N2 O2)2]'
_chemical_formula_moiety 'C20 H16 Br4 Cu2 N4 O4'
_chemical_formula_sum 'C20 H16 Br4 Cu2 N4 O4'
_chemical_formula_weight 823.09
_chemical_name_systematic Di-\m-bromido-bis[bromido(4,4'-dihydroxy-2,2'-bipyridine-\k^2^<i>N</i>,<i>N</i>')copper(II)]
_space_group_crystal_system monoclinic
_space_group_IT_number 14
_space_group_name_Hall '-P 2ybc'
_space_group_name_H-M_alt 'P 1 21/c 1'
_symmetry_space_group_name_Hall '-P 2ybc'
_symmetry_space_group_name_H-M 'P 1 21/c 1'
_atom_sites_solution_hydrogens geom
_audit_creation_method SHELXL-2014/7
_cell_angle_alpha 90
_cell_angle_beta 91.820(2)
_cell_angle_gamma 90
_cell_formula_units_Z 2
_cell_length_a 8.0636(7)
_cell_length_b 8.4278(7)
_cell_length_c 17.2516(14)
_cell_measurement_reflns_used 6190
_cell_measurement_temperature 300(2)
_cell_measurement_theta_max 26.3418
_cell_measurement_theta_min 3.3806
_cell_volume 1171.80(17)
_computing_cell_refinement
;
SAINT (Bruker, 2013)
;
_computing_data_collection
;
APEX2 (Bruker, 2013)
;
_computing_data_reduction
;
SAINT (Bruker, 2013)
;
_computing_molecular_graphics
;
Mercury (Macrae <i>et al.</i>,  2008)
;
_computing_publication_material
;
publCIF (Westrip, 2010)
;
_computing_structure_refinement
;
SHELXL2014 (Sheldrick, 2015<i>b</i>)
;
_computing_structure_solution
;
SHELXT (Sheldrick, 2015<i>a</i>)
;
_diffrn_ambient_temperature 300(2)
_diffrn_detector_area_resol_mean 10.4167
_diffrn_measured_fraction_theta_full 0.997
_diffrn_measured_fraction_theta_max 0.995
_diffrn_measurement_device_type 'Bruker D8 Quest CMOS'
_diffrn_measurement_method '\f and \w scans'
_diffrn_radiation_type MoK\a
_diffrn_radiation_wavelength 0.71073
_diffrn_reflns_av_R_equivalents 0.0472
_diffrn_reflns_limit_h_max 10
_diffrn_reflns_limit_h_min -10
_diffrn_reflns_limit_k_max 10
_diffrn_reflns_limit_k_min -10
_diffrn_reflns_limit_l_max 21
_diffrn_reflns_limit_l_min -21
_diffrn_reflns_number 15036
_diffrn_reflns_theta_full 25.242
_diffrn_reflns_theta_max 26.470
_diffrn_reflns_theta_min 3.380
_exptl_absorpt_coefficient_mu 8.672
_exptl_absorpt_correction_T_max 0.79
_exptl_absorpt_correction_T_min 0.53
_exptl_absorpt_correction_type multi-scan
_exptl_absorpt_process_details
;
(<i>SADABS</i>; Bruker, 2013)
;
_exptl_crystal_colour 'translucent light green-yellow'
_exptl_crystal_density_diffrn 2.333
_exptl_crystal_description plate
_exptl_crystal_F_000 788
_exptl_crystal_size_max 0.253
_exptl_crystal_size_mid 0.082
_exptl_crystal_size_min 0.028
_refine_diff_density_max 0.976
_refine_diff_density_min -0.761
_refine_ls_extinction_method none
_refine_ls_goodness_of_fit_ref 1.163
_refine_ls_hydrogen_treatment constr
_refine_ls_matrix_type full
_refine_ls_number_parameters 156
_refine_ls_number_reflns 2414
_refine_ls_number_restraints 0
_refine_ls_restrained_S_all 1.163
_refine_ls_R_factor_all 0.0645
_refine_ls_R_factor_gt 0.0465
_refine_ls_shift/su_max 0.001
_refine_ls_shift/su_mean 0.000
_refine_ls_structure_factor_coef Fsqd
_refine_ls_weighting_details 'w=1/[\s^2^(Fo^2^)+(0.0229P)^2^+10.5467P] where P=(Fo^2^+2Fc^2^)/3'
_refine_ls_weighting_scheme calc
_refine_ls_wR_factor_gt 0.1003
_refine_ls_wR_factor_ref 0.1060
_reflns_number_gt 1936
_reflns_number_total 2414
_reflns_threshold_expression 'I > 2\s(I)'
_cod_data_source_file wm4018sup1.cif
_cod_data_source_block I
_cod_database_code 1543658
_shelx_space_group_comment
;
The symmetry employed for this shelxl refinement is uniquely defined
by the following loop, which should always be used as a source of
symmetry information in preference to the above space-group names.
They are only intended as comments.
;
_shelx_estimated_absorpt_t_min 0.218
_shelx_estimated_absorpt_t_max 0.793

loop_
_space_group_symop_operation_xyz
'x, y, z'
'-x, y+1/2, -z+1/2'
'-x, -y, -z'
'x, -y-1/2, z-1/2'

loop_
_atom_site_type_symbol
_atom_site_label
_atom_site_fract_x
_atom_site_fract_y
_atom_site_fract_z
_atom_site_U_iso_or_equiv
_atom_site_adp_type
_atom_site_calc_flag
_atom_site_occupancy
Br Br1 0.89203(9) 1.04991(8) 0.57654(4) 0.0314(2) Uani d 1
Br Br2 0.62406(10) 0.95551(9) 0.39730(5) 0.0355(2) Uani d 1
Cu Cu1 0.86595(11) 0.82989(9) 0.48451(5) 0.0256(2) Uani d 1
O O2 0.8375(8) 0.2138(6) 0.3009(3) 0.0404(14) Uani d 1
H H2 0.7877 0.1466 0.3255 0.061 Uiso calc 1
O O1 0.4946(7) 0.3622(6) 0.6850(3) 0.0400(14) Uani d 1
H H1 0.4760 0.2804 0.6605 0.060 Uiso calc 1
N N2 0.8753(7) 0.6318(6) 0.4220(3) 0.0242(12) Uani d 1
N N1 0.7524(7) 0.6839(6) 0.5573(3) 0.0235(12) Uani d 1
C C6 0.8010(8) 0.5057(7) 0.4538(4) 0.0199(13) Uani d 1
C C5 0.7311(8) 0.5351(8) 0.5306(4) 0.0216(14) Uani d 1
C C7 0.7873(9) 0.3626(8) 0.4157(4) 0.0261(15) Uani d 1
H H7 0.7376 0.2764 0.4394 0.031 Uiso calc 1
C C3 0.5822(9) 0.4625(8) 0.6417(4) 0.0259(15) Uani d 1
C C9 0.9252(9) 0.4769(8) 0.3099(4) 0.0300(16) Uani d 1
H H9 0.9697 0.4705 0.2609 0.036 Uiso calc 1
C C1 0.6915(9) 0.7206(9) 0.6267(4) 0.0329(17) Uani d 1
H H1A 0.7076 0.8225 0.6461 0.040 Uiso calc 1
C C8 0.8481(9) 0.3480(8) 0.3422(4) 0.0280(16) Uani d 1
C C4 0.6459(8) 0.4215(8) 0.5713(4) 0.0235(14) Uani d 1
H H4 0.6319 0.3196 0.5515 0.028 Uiso calc 1
C C2 0.6074(10) 0.6141(9) 0.6694(4) 0.0334(17) Uani d 1
H H2A 0.5668 0.6434 0.7172 0.040 Uiso calc 1
C C10 0.9346(10) 0.6144(9) 0.3518(4) 0.0332(17) Uani d 1
H H10 0.9860 0.7013 0.3296 0.040 Uiso calc 1

loop_
_atom_site_aniso_label
_atom_site_aniso_U_11
_atom_site_aniso_U_22
_atom_site_aniso_U_33
_atom_site_aniso_U_12
_atom_site_aniso_U_13
_atom_site_aniso_U_23
Br1 0.0407(4) 0.0218(3) 0.0324(4) -0.0124(3) 0.0112(3) -0.0071(3)
Br2 0.0416(4) 0.0233(4) 0.0411(5) -0.0050(3) -0.0056(3) 0.0008(3)
Cu1 0.0368(5) 0.0152(4) 0.0250(4) -0.0078(4) 0.0065(3) -0.0020(3)
O2 0.074(4) 0.023(3) 0.025(3) -0.011(3) 0.018(3) -0.013(2)
O1 0.060(4) 0.031(3) 0.030(3) -0.023(3) 0.017(3) -0.003(2)
N2 0.033(3) 0.021(3) 0.020(3) -0.004(2) 0.007(2) -0.002(2)
N1 0.031(3) 0.017(3) 0.023(3) -0.003(2) 0.004(2) 0.001(2)
C6 0.018(3) 0.015(3) 0.026(4) 0.001(2) 0.000(3) -0.001(3)
C5 0.023(3) 0.019(3) 0.023(3) -0.002(3) 0.003(3) -0.003(3)
C7 0.032(4) 0.019(3) 0.027(4) -0.006(3) 0.003(3) -0.001(3)
C3 0.031(4) 0.021(3) 0.026(4) -0.007(3) 0.002(3) -0.001(3)
C9 0.044(4) 0.025(4) 0.021(4) -0.005(3) 0.007(3) -0.003(3)
C1 0.038(4) 0.024(4) 0.037(4) -0.006(3) 0.012(3) -0.010(3)
C8 0.030(4) 0.020(3) 0.035(4) 0.000(3) 0.006(3) -0.006(3)
C4 0.029(4) 0.016(3) 0.026(4) -0.004(3) 0.002(3) -0.002(3)
C2 0.046(5) 0.033(4) 0.021(4) -0.012(3) 0.012(3) -0.006(3)
C10 0.048(5) 0.027(4) 0.025(4) -0.013(3) 0.008(3) 0.003(3)

loop_
_atom_type_symbol
_atom_type_description
_atom_type_scat_dispersion_real
_atom_type_scat_dispersion_imag
_atom_type_scat_source
C C 0.0033 0.0016 'International Tables Vol C Tables 4.2.6.8 and 6.1.1.4'
H H 0.0000 0.0000 'International Tables Vol C Tables 4.2.6.8 and 6.1.1.4'
N N 0.0061 0.0033 'International Tables Vol C Tables 4.2.6.8 and 6.1.1.4'
O O 0.0106 0.0060 'International Tables Vol C Tables 4.2.6.8 and 6.1.1.4'
Cu Cu 0.3201 1.2651 'International Tables Vol C Tables 4.2.6.8 and 6.1.1.4'
Br Br -0.2901 2.4595 'International Tables Vol C Tables 4.2.6.8 and 6.1.1.4'

loop_
_geom_angle_atom_site_label_1
_geom_angle_atom_site_label_2
_geom_angle_atom_site_label_3
_geom_angle_site_symmetry_1
_geom_angle_site_symmetry_3
_geom_angle
Cu1 Br1 Cu1 . 3_776 95.00(4)
N2 Cu1 N1 . . 81.4(2)
N2 Cu1 Br1 . . 169.65(17)
N1 Cu1 Br1 . . 95.19(16)
N2 Cu1 Br1 . 3_776 93.97(16)
N1 Cu1 Br1 . 3_776 154.89(17)
Br1 Cu1 Br1 . 3_776 85.00(4)
N2 Cu1 Br2 . . 93.88(17)
N1 Cu1 Br2 . . 105.01(17)
Br1 Cu1 Br2 . . 96.45(4)
Br1 Cu1 Br2 3_776 . 99.90(4)
C8 O2 H2 . . 109.5
C3 O1 H1 . . 109.5
C10 N2 C6 . . 117.6(6)
C10 N2 Cu1 . . 127.5(5)
C6 N2 Cu1 . . 114.7(4)
C1 N1 C5 . . 118.2(6)
C1 N1 Cu1 . . 127.2(5)
C5 N1 Cu1 . . 114.5(4)
N2 C6 C7 . . 121.9(6)
N2 C6 C5 . . 114.8(5)
C7 C6 C5 . . 123.3(6)
N1 C5 C4 . . 122.1(6)
N1 C5 C6 . . 114.6(6)
C4 C5 C6 . . 123.3(6)
C6 C7 C8 . . 119.4(6)
C6 C7 H7 . . 120.3
C8 C7 H7 . . 120.3
O1 C3 C2 . . 117.8(6)
O1 C3 C4 . . 123.3(6)
C2 C3 C4 . . 118.9(6)
C10 C9 C8 . . 118.2(6)
C10 C9 H9 . . 120.9
C8 C9 H9 . . 120.9
N1 C1 C2 . . 122.3(7)
N1 C1 H1A . . 118.8
C2 C1 H1A . . 118.8
O2 C8 C9 . . 118.3(6)
O2 C8 C7 . . 123.1(6)
C9 C8 C7 . . 118.6(6)
C3 C4 C5 . . 118.6(6)
C3 C4 H4 . . 120.7
C5 C4 H4 . . 120.7
C1 C2 C3 . . 119.8(7)
C1 C2 H2A . . 120.1
C3 C2 H2A . . 120.1
N2 C10 C9 . . 124.2(7)
N2 C10 H10 . . 117.9
C9 C10 H10 . . 117.9

loop_
_geom_bond_atom_site_label_1
_geom_bond_atom_site_label_2
_geom_bond_site_symmetry_2
_geom_bond_distance
Br1 Cu1 . 2.4458(10)
Br1 Cu1 3_776 2.4647(11)
Br2 Cu1 . 2.6462(12)
Cu1 N2 . 1.990(5)
Cu1 N1 . 2.001(5)
Cu1 Br1 3_776 2.4647(11)
O2 C8 . 1.338(8)
O2 H2 . 0.8200
O1 C3 . 1.343(8)
O1 H1 . 0.8200
N2 C10 . 1.324(9)
N2 C6 . 1.346(8)
N1 C1 . 1.344(9)
N1 C5 . 1.345(8)
C6 C7 . 1.376(9)
C6 C5 . 1.477(9)
C5 C4 . 1.382(9)
C7 C8 . 1.381(10)
C7 H7 . 0.9300
C3 C2 . 1.376(10)
C3 C4 . 1.379(9)
C9 C10 . 1.367(10)
C9 C8 . 1.378(10)
C9 H9 . 0.9300
C1 C2 . 1.356(10)
C1 H1A . 0.9300
C4 H4 . 0.9300
C2 H2A . 0.9300
C10 H10 . 0.9300

loop_
_geom_hbond_atom_site_label_D
_geom_hbond_atom_site_label_H
_geom_hbond_atom_site_label_A
_geom_hbond_site_symmetry_A
_geom_hbond_distance_DH
_geom_hbond_distance_HA
_geom_hbond_distance_DA
_geom_hbond_angle_DHA
C10 H10 Br1 3_776 0.93 2.81 3.373(7) 120.2
C2 H2A O1 2_656 0.93 2.56 3.390(9) 149.0
C4 H4 Br1 1_545 0.93 3.11 3.707(7) 123.4
C1 H1A Br1 . 0.93 2.73 3.340(7) 124.3
C7 H7 Br2 1_545 0.93 2.94 3.685(7) 138.2
O1 H1 Br2 3_666 0.82 2.36 3.164(5) 169.3
O2 H2 Br2 1_545 0.82 2.44 3.263(5) 176.6

_cod_database_fobs_code 1543658
